data_2108205
loop_
_publ_author_name
'Hutchison, Ian B.'
'Bull, Craig L.'
'Marshall, William G.'
'Parsons, Simon'
'Urquhart, Andrew J.'
'Oswald, Iain D. H.'

_publ_section_title
;
 Compression of glycolide-h~4~ to 6GPa
;
_journal_coeditor_code XK5043SUP1
_journal_issue 6
_journal_name_full 'Acta Crystallographica Section B'
_journal_page_first 1151
_journal_page_last 1157
_journal_paper_doi 10.1107/S2052520617015657
_journal_volume 73
_journal_year 2017
_chemical_formula_iupac C4H4O4
_chemical_formula_moiety C4H4O4
_chemical_formula_structural C4H4O4
_chemical_formula_sum 'C4 H4 O4'
_chemical_formula_weight 116.07
_chemical_name_systematic
;
Glycolide
;
_space_group_crystal_system orthorhombic
_space_group_IT_number 61
_space_group_name_Hall '-P 2ac 2ab'
_symmetry_space_group_name_Hall '-P 2ac 2ab'
_symmetry_space_group_name_H-M 'P b c a'
_cell_angle_alpha 90
_cell_angle_beta 90
_cell_angle_gamma 90
_cell_formula_units_Z 4
_cell_length_a 5.1174(4)
_cell_length_b 7.3666(4)
_cell_length_c 11.7174(10)
_cell_measurement_pressure_gPa 0.409(10)
_cell_measurement_temperature 298
_cell_volume 441.72(6)
_computing_cell_refinement 'TOPAS Academic'
_computing_data_collection 'ISIS data collection'
_computing_data_reduction Mantid
_computing_structure_refinement 'TOPAS Academic'
_computing_structure_solution CSD
_diffrn_ambient_temperature 298
_diffrn_detector 'ZnS scintillator'
_diffrn_measurement_device_type 'ZnS scintillator'
_diffrn_source 'Spallation source'
_diffrn_source_target W
_diffrn_source_type spallation
_exptl_crystal_density_diffrn 1.745
_exptl_crystal_density_method 'not measured'
_exptl_crystal_F_000 240
_pd_block_diffractogram_id 12tnsprofile
_pd_instr_location
; ISIS neutron and muon Facility, 
Rutherford Appleton Laboratories Harwell,
Didcot,
UK
;
_pd_meas_scan_method tof
_pd_proc_ls_background_function 'Chebyshev polynomial'
_pd_proc_ls_profile_function pseudo-Voigt
_pd_proc_ls_prof_R_factor 1.739
_pd_proc_ls_prof_wR_factor 1.737
_refine_ls_goodness_of_fit_all 1.200
_cod_data_source_file xk5043sup1.cif
_cod_data_source_block 12tns
_cod_depositor_comments
;
The following automatic conversions were performed:
data name '__refine_ls_goodness_of_fit_all' replaced with
'_refine_ls_goodness_of_fit_all'.

Automatic conversion script
Id: cif_correct_tags 4968 2017-02-21 14:55:21Z antanas 
;
_cod_original_cell_volume 441.71(6)
_cod_original_sg_symbol_H-M Pbca
_cod_database_code 2108205
_pd_proc_ls_prof_r_expected 1.447

loop_
_symmetry_equiv_pos_as_xyz
'x, y, z '
'-x, y+1/2, -z+1/2 '
'-x+1/2, -y, z+1/2 '
'-x+1/2, y+1/2, z '
'x, -y+1/2, z+1/2 '
'-x, -y, -z '
'x+1/2, -y+1/2, -z '
'x+1/2, y, -z+1/2 '

loop_
_atom_site_label
_atom_site_type_symbol
_atom_site_symmetry_multiplicity
_atom_site_fract_x
_atom_site_fract_y
_atom_site_fract_z
_atom_site_occupancy
_atom_site_B_iso_or_equiv
O1 O 8 0.3213(15) 0.7188(8) 0.3381(3) 0.5 1.58(7)
C1 C 8 0.4015(8) 0.6178(5) 0.41281(19) 0.5 1.58(7)
O2 O 8 0.2734(6) 0.6107(6) 0.5126(3) 0.5 1.58(7)
C3 C 8 0.3658(6) 0.5015(4) 0.60739(13) 0.5 1.58(7)
H31 H 8 0.4151(10) 0.5952(5) 0.67657(15) 0.5 1.90(9)
H32 H 8 0.2016(9) 0.4172(7) 0.6350(3) 0.5 1.90(9)
C4 C 8 0.5986(8) 0.3822(5) 0.58716(19) 0.5 1.58(7)
O4 O 8 0.6789(15) 0.2812(8) 0.6618(3) 0.5 1.58(7)
O5 O 8 0.7266(6) 0.3894(6) 0.4873(3) 0.5 1.58(7)
C6 C 8 0.6342(6) 0.4984(4) 0.39266(13) 0.5 1.58(7)
H61 H 8 0.5848(10) 0.4048(5) 0.32347(15) 0.5 1.90(9)
H62 H 8 0.7984(9) 0.5828(7) 0.3650(3) 0.5 1.90(9)

loop_
_atom_type_symbol
_atom_type_scat_dispersion_real
_atom_type_scat_dispersion_imag
_atom_type_scat_Cromer_Mann_a1
_atom_type_scat_Cromer_Mann_b1
_atom_type_scat_Cromer_Mann_a2
_atom_type_scat_Cromer_Mann_b2
_atom_type_scat_Cromer_Mann_a3
_atom_type_scat_Cromer_Mann_b3
_atom_type_scat_Cromer_Mann_a4
_atom_type_scat_Cromer_Mann_b4
_atom_type_scat_Cromer_Mann_c
_atom_type_scat_source
C 0.0033 0.0016 2.3100 20.8439 1.0200 10.2075 1.5886 0.5687 0.8650 51.6512 0.2156 'International Tables Vol C 4.2.6.8 and 6.1.1.4'
H 0.0000 0.0000 0.4930 10.5109 0.3229 26.1257 0.1402 3.1424 0.0408 57.7998 0.0030 'International Tables Vol C 4.2.6.8 and 6.1.1.4'
O 0.0106 0.0060 3.0485 13.2771 2.2868 5.7011 1.5463 0.3239 0.8670 32.9089 0.2508 'International Tables Vol C 4.2.6.8 and 6.1.1.4'
